data_1525984
loop_
_publ_author_name
'McDonald, A.M.'
'Chao, G.Y.'

_publ_section_title
;
 Natrolemoynite, a new hydrated sodium zirconosilicate from Mont
 Saint-Hilaire, Quebec: description and structure determination
;
_journal_name_full 'Canadian Mineralogist'
_journal_page_first 1295
_journal_page_last 1306
_journal_volume 39
_journal_year 2001
_chemical_formula_sum 'H20.12 Na2.12 O35.12 Si10 Zr2'
_chemical_name_systematic 'Na2.12 H1.88 Zr2 Si10 O26 (H2 O)9.12'
_space_group_IT_number 12
_symmetry_space_group_name_Hall '-C 2y'
_symmetry_space_group_name_H-M 'C 1 2/m 1'
_cell_angle_alpha 90
_cell_angle_beta 105.462
_cell_angle_gamma 90
_cell_formula_units_Z 2
_cell_length_a 10.515
_cell_length_b 16.2534
_cell_length_c 9.1029
_cell_volume 1499.421
_citation_journal_id_ASTM CAMIA6
_cod_data_source_file McDonald_CAMIA6_2001_1024.cif
_cod_data_source_block H20.12Na2.12O35.12Si10Zr2
_cod_database_code 1525984

loop_
_symmetry_equiv_pos_as_xyz
x,y,z
-x,y,-z
-x,-y,-z
x,-y,z
x+1/2,y+1/2,z
-x+1/2,y+1/2,-z
-x+1/2,-y+1/2,-z
x+1/2,-y+1/2,z

loop_
_atom_site_label
_atom_site_type_symbol
_atom_site_fract_x
_atom_site_fract_y
_atom_site_fract_z
_atom_site_occupancy
_atom_site_U_iso_or_equiv
O8 O-2 0.0973 0 0.3826 1 0.0
Zr1 Zr+4 0.25 0.25 0.5 1 0.0
Si3 Si+4 0.5 0.16734 0 1 0.0
O10 O-2 0.0115 0 0.8786 1 0.0
O1 O-2 0.1433 0.1411 0.7983 1 0.0
O11 O-2 0.1003 0.5 0.75563 0.56 0.0
O4 O-2 0.3969 0.1072 0.8875 1 0.0
O6 O-2 0.2827 0.1318 0.593 1 0.0
Na2 Na+1 0.1801 0.4296 0.621 0.25 0.0
Si1 Si+4 0.26452 0.09667 0.74965 1 0.0
O3 O-2 0.2294 0 0.7388 1 0.0
O2 O-2 0.1316 0.279 0.6402 1 0.0
Si2 Si+4 0.06154 0.22752 0.74688 1 0.0
O7 O-2 0.0907 0.2073 0.3293 1 0.0
O5 O-2 0.0781 0.2761 0.9082 1 0.0
Na1 Na+1 0 0.3926 0.5 0.56 0.0
O9 O-2 0.1717 0.1093 0.1215 1 0.0
